data_2233750
loop_
_publ_author_name
'Howie, R. Alan'
'Wardell, James L.'
'Wardell, Solange M. S. V.'
'Tiekink, Edward R. T.'

_publ_section_title
;
 2-{(<i>E</i>)-1-[2-(4-Nitrophenyl)hydrazin-1-ylidene]ethyl}benzene-1,3-diol
;
_journal_coeditor_code BT5815
_journal_issue 3
_journal_name_full 'Acta Crystallographica Section E'
_journal_page_first o685
_journal_page_last o686
_journal_paper_doi 10.1107/S1600536812005399
_journal_volume 68
_journal_year 2012
_chemical_formula_iupac 'C14 H13 N3 O4'
_chemical_formula_moiety 'C14 H13 N3 O4'
_chemical_formula_sum 'C14 H13 N3 O4'
_chemical_formula_weight 287.27
_chemical_name_systematic
;
2-{(<i>E</i>)-1-[2-(4-Nitrophenyl)hydrazin-1-ylidene]ethyl}benzene-1,3-diol
;
_space_group_IT_number 14
_symmetry_cell_setting monoclinic
_symmetry_space_group_name_Hall '-P 2yn'
_symmetry_space_group_name_H-M 'P 1 21/n 1'
_atom_sites_solution_hydrogens geom
_atom_sites_solution_primary direct
_atom_sites_solution_secondary difmap
_audit_creation_method SHELXL-97
_cell_angle_alpha 90.00
_cell_angle_beta 90.186(3)
_cell_angle_gamma 90.00
_cell_formula_units_Z 4
_cell_length_a 7.9714(3)
_cell_length_b 13.5021(7)
_cell_length_c 12.1081(5)
_cell_measurement_reflns_used 8454
_cell_measurement_temperature 120(2)
_cell_measurement_theta_max 27.48
_cell_measurement_theta_min 2.91
_cell_volume 1303.20(10)
_computing_cell_refinement 'DENZO (Otwinowski & Minor, 1997) and COLLECT (Hooft, 1998)'
_computing_data_collection 'COLLECT (Hooft, 1998)'
_computing_data_reduction 'DENZO (Otwinowski & Minor, 1997) and COLLECT (Hooft, 1998)'
_computing_molecular_graphics 'ORTEP-3 (Farrugia, 1997) and DIAMOND (Brandenburg, 2006)'
_computing_publication_material 'publCIF (Westrip, 2010)'
_computing_structure_refinement 'SHELXL97 (Sheldrick, 2008)'
_computing_structure_solution 'SHELXS97 (Sheldrick, 2008)'
_diffrn_ambient_temperature 120(2)
_diffrn_detector_area_resol_mean 9.091
_diffrn_measured_fraction_theta_full 0.993
_diffrn_measured_fraction_theta_max 0.993
_diffrn_measurement_device_type 'Bruker--Nonius Roper CCD camera on \k-goniostat'
_diffrn_measurement_method '\f and \w scans'
_diffrn_radiation_monochromator graphite
_diffrn_radiation_source 'Bruker--Nonius FR591 rotating anode'
_diffrn_radiation_type MoK\a
_diffrn_radiation_wavelength 0.71073
_diffrn_reflns_av_R_equivalents 0.0703
_diffrn_reflns_av_sigmaI/netI 0.0687
_diffrn_reflns_limit_h_max 8
_diffrn_reflns_limit_h_min -10
_diffrn_reflns_limit_k_max 17
_diffrn_reflns_limit_k_min -17
_diffrn_reflns_limit_l_max 15
_diffrn_reflns_limit_l_min -15
_diffrn_reflns_number 12144
_diffrn_reflns_theta_full 27.50
_diffrn_reflns_theta_max 27.50
_diffrn_reflns_theta_min 2.97
_diffrn_standards_decay_% 0
_diffrn_standards_number 0
_exptl_absorpt_coefficient_mu 0.110
_exptl_absorpt_correction_T_max 0.9913
_exptl_absorpt_correction_T_min 0.8747
_exptl_absorpt_correction_type multi-scan
_exptl_absorpt_process_details '(SADABS; Sheldrick, 2007)'
_exptl_crystal_colour orange
_exptl_crystal_density_diffrn 1.464
_exptl_crystal_density_method 'not measured'
_exptl_crystal_description block
_exptl_crystal_F_000 600
_exptl_crystal_size_max 0.10
_exptl_crystal_size_mid 0.10
_exptl_crystal_size_min 0.08
_refine_diff_density_max 0.301
_refine_diff_density_min -0.279
_refine_ls_extinction_method none
_refine_ls_goodness_of_fit_ref 1.096
_refine_ls_hydrogen_treatment mixed
_refine_ls_matrix_type full
_refine_ls_number_parameters 200
_refine_ls_number_reflns 2984
_refine_ls_number_restraints 3
_refine_ls_restrained_S_all 1.095
_refine_ls_R_factor_all 0.1347
_refine_ls_R_factor_gt 0.0823
_refine_ls_shift/su_max 0.000
_refine_ls_shift/su_mean 0.000
_refine_ls_structure_factor_coef Fsqd
_refine_ls_weighting_details 'calc w=1/[\s^2^(Fo^2^)+(0.0335P)^2^+2.8837P] where P=(Fo^2^+2Fc^2^)/3'
_refine_ls_weighting_scheme calc
_refine_ls_wR_factor_gt 0.1543
_refine_ls_wR_factor_ref 0.1835
_reflns_number_gt 1987
_reflns_number_total 2984
_reflns_threshold_expression I>2\s(I)
_cod_data_source_file bt5815.cif
_cod_data_source_block I
_cod_original_sg_symbol_H-M 'P 21/n'
_cod_database_code 2233750
_cod_database_fobs_code 2233750

loop_
_symmetry_equiv_pos_as_xyz
'x, y, z'
'-x+1/2, y+1/2, -z+1/2'
'-x, -y, -z'
'x-1/2, -y-1/2, z-1/2'

loop_
_atom_site_type_symbol
_atom_site_label
_atom_site_fract_x
_atom_site_fract_y
_atom_site_fract_z
_atom_site_U_iso_or_equiv
_atom_site_adp_type
_atom_site_calc_flag
_atom_site_refinement_flags
_atom_site_occupancy
_atom_site_symmetry_multiplicity
O O1 0.1354(3) 0.71070(18) 0.50069(19) 0.0328(6) Uani d D 1 1
H H1O 0.150(5) 0.6502(11) 0.514(3) 0.049 Uiso d D 1 1
O O2 -0.1888(3) 0.68611(19) 0.83331(18) 0.0340(6) Uani d D 1 1
H H2O -0.241(5) 0.721(3) 0.880(3) 0.051 Uiso d D 1 1
O O3 0.6044(3) 0.19192(18) 0.30034(19) 0.0360(6) Uani d . 1 1
O O4 0.6016(3) 0.32888(19) 0.20547(18) 0.0360(6) Uani d . 1 1
N N1 0.1233(3) 0.5509(2) 0.6101(2) 0.0257(6) Uani d . 1 1
N N2 0.1909(4) 0.4583(2) 0.6225(2) 0.0276(6) Uani d D 1 1
H H2N 0.167(4) 0.423(2) 0.6812(19) 0.033 Uiso d D 1 1
N N3 0.5648(3) 0.2804(2) 0.2882(2) 0.0273(6) Uani d . 1 1
C C1 -0.0115(4) 0.6950(2) 0.6750(2) 0.0252(7) Uani d . 1 1
C C2 0.0357(4) 0.7506(3) 0.5807(3) 0.0273(7) Uani d . 1 1
C C3 -0.0168(5) 0.8477(3) 0.5650(3) 0.0334(8) Uani d . 1 1
H H3 0.0214 0.8845 0.5031 0.040 Uiso calc R 1 1
C C4 -0.1245(5) 0.8902(3) 0.6400(3) 0.0357(8) Uani d . 1 1
H H4 -0.1608 0.9566 0.6295 0.043 Uiso calc R 1 1
C C5 -0.1806(4) 0.8372(3) 0.7305(3) 0.0337(8) Uani d . 1 1
H H5 -0.2563 0.8670 0.7810 0.040 Uiso calc R 1 1
C C6 -0.1266(4) 0.7405(3) 0.7478(3) 0.0279(7) Uani d . 1 1
C C7 0.0573(4) 0.5945(2) 0.6957(2) 0.0251(7) Uani d . 1 1
C C8 0.0634(5) 0.5472(3) 0.8079(3) 0.0326(8) Uani d . 1 1
H H8A -0.0272 0.4984 0.8141 0.049 Uiso calc R 1 1
H H8B 0.0495 0.5981 0.8648 0.049 Uiso calc R 1 1
H H8C 0.1718 0.5141 0.8181 0.049 Uiso calc R 1 1
C C9 0.2810(4) 0.4167(2) 0.5372(2) 0.0235(7) Uani d . 1 1
C C10 0.3233(4) 0.4699(2) 0.4419(2) 0.0239(7) Uani d . 1 1
H H10 0.2865 0.5363 0.4329 0.029 Uiso calc R 1 1
C C11 0.4188(4) 0.4251(2) 0.3614(2) 0.0248(7) Uani d . 1 1
H H11 0.4489 0.4608 0.2968 0.030 Uiso calc R 1 1
C C12 0.4704(4) 0.3281(2) 0.3751(2) 0.0227(7) Uani d . 1 1
C C13 0.4297(4) 0.2742(3) 0.4688(3) 0.0273(7) Uani d . 1 1
H H13 0.4659 0.2076 0.4768 0.033 Uiso calc R 1 1
C C14 0.3360(4) 0.3191(2) 0.5497(2) 0.0260(7) Uani d . 1 1
H H14 0.3084 0.2834 0.6148 0.031 Uiso calc R 1 1

loop_
_atom_site_aniso_label
_atom_site_aniso_U_11
_atom_site_aniso_U_22
_atom_site_aniso_U_33
_atom_site_aniso_U_12
_atom_site_aniso_U_13
_atom_site_aniso_U_23
O1 0.0374(14) 0.0285(13) 0.0327(13) 0.0032(11) 0.0141(10) 0.0013(11)
O2 0.0387(14) 0.0374(15) 0.0258(12) 0.0003(12) 0.0129(10) -0.0060(11)
O3 0.0443(15) 0.0266(13) 0.0371(13) 0.0044(12) 0.0125(11) -0.0032(11)
O4 0.0424(15) 0.0411(15) 0.0246(12) 0.0021(12) 0.0121(10) 0.0022(11)
N1 0.0265(15) 0.0245(15) 0.0261(13) -0.0025(12) 0.0036(11) -0.0012(11)
N2 0.0351(16) 0.0240(15) 0.0238(13) 0.0011(12) 0.0106(11) 0.0000(11)
N3 0.0250(14) 0.0327(16) 0.0243(13) 0.0006(12) 0.0029(11) -0.0028(12)
C1 0.0226(16) 0.0266(17) 0.0263(15) -0.0051(13) 0.0035(12) -0.0053(13)
C2 0.0293(18) 0.0277(18) 0.0251(15) -0.0045(15) 0.0051(13) -0.0038(13)
C3 0.043(2) 0.0268(19) 0.0308(18) -0.0026(16) 0.0061(15) 0.0012(14)
C4 0.042(2) 0.0274(19) 0.0380(19) 0.0026(16) -0.0010(16) -0.0075(15)
C5 0.034(2) 0.038(2) 0.0289(17) 0.0035(16) 0.0042(14) -0.0112(15)
C6 0.0280(18) 0.0318(19) 0.0239(15) -0.0044(15) 0.0020(13) -0.0081(14)
C7 0.0245(17) 0.0243(17) 0.0264(16) -0.0064(13) 0.0061(13) -0.0061(13)
C8 0.045(2) 0.0270(18) 0.0264(17) -0.0003(16) 0.0109(15) -0.0036(14)
C9 0.0235(16) 0.0247(17) 0.0224(14) -0.0024(13) 0.0041(12) -0.0033(13)
C10 0.0305(18) 0.0170(16) 0.0244(15) 0.0013(13) 0.0037(13) 0.0008(12)
C11 0.0268(17) 0.0288(18) 0.0188(14) -0.0039(14) 0.0034(12) 0.0004(13)
C12 0.0221(16) 0.0246(16) 0.0215(14) -0.0011(13) 0.0033(12) -0.0042(12)
C13 0.0300(18) 0.0239(17) 0.0281(16) 0.0030(14) 0.0021(13) 0.0009(13)
C14 0.0308(18) 0.0259(17) 0.0213(15) -0.0026(14) 0.0078(13) 0.0033(13)

loop_
_atom_type_symbol
_atom_type_description
_atom_type_scat_dispersion_real
_atom_type_scat_dispersion_imag
_atom_type_scat_source
C C 0.0030 0.0020 'International Tables Vol C Tables 4.2.6.8 and 6.1.1.4'
H H 0.0000 0.0000 'International Tables Vol C Tables 4.2.6.8 and 6.1.1.4'
N N 0.0060 0.0030 'International Tables Vol C Tables 4.2.6.8 and 6.1.1.4'
O O 0.0110 0.0060 'International Tables Vol C Tables 4.2.6.8 and 6.1.1.4'

loop_
_geom_angle_atom_site_label_1
_geom_angle_atom_site_label_2
_geom_angle_atom_site_label_3
_geom_angle
C2 O1 H1O 109(3)
C6 O2 H2O 113(3)
C7 N1 N2 119.0(3)
N1 N2 C9 119.7(3)
N1 N2 H2N 120(2)
C9 N2 H2N 120(2)
O4 N3 O3 123.0(3)
O4 N3 C12 118.7(3)
O3 N3 C12 118.3(3)
C6 C1 C2 116.5(3)
C6 C1 C7 122.2(3)
C2 C1 C7 121.4(3)
O1 C2 C3 116.8(3)
O1 C2 C1 121.3(3)
C3 C2 C1 122.0(3)
C4 C3 C2 119.4(3)
C4 C3 H3 120.3
C2 C3 H3 120.3
C3 C4 C5 120.7(4)
C3 C4 H4 119.7
C5 C4 H4 119.7
C6 C5 C4 120.3(3)
C6 C5 H5 119.9
C4 C5 H5 119.9
O2 C6 C5 120.4(3)
O2 C6 C1 118.5(3)
C5 C6 C1 121.0(3)
N1 C7 C1 115.4(3)
N1 C7 C8 121.0(3)
C1 C7 C8 123.5(3)
C7 C8 H8A 109.5
C7 C8 H8B 109.5
H8A C8 H8B 109.5
C7 C8 H8C 109.5
H8A C8 H8C 109.5
H8B C8 H8C 109.5
N2 C9 C14 117.8(3)
N2 C9 C10 122.4(3)
C14 C9 C10 119.7(3)
C11 C10 C9 119.6(3)
C11 C10 H10 120.2
C9 C10 H10 120.2
C10 C11 C12 119.7(3)
C10 C11 H11 120.2
C12 C11 H11 120.2
C11 C12 C13 121.6(3)
C11 C12 N3 119.4(3)
C13 C12 N3 119.0(3)
C14 C13 C12 118.8(3)
C14 C13 H13 120.6
C12 C13 H13 120.6
C13 C14 C9 120.6(3)
C13 C14 H14 119.7
C9 C14 H14 119.7

loop_
_geom_bond_atom_site_label_1
_geom_bond_atom_site_label_2
_geom_bond_distance
O1 C2 1.366(4)
O1 H1O 0.841(10)
O2 C6 1.364(4)
O2 H2O 0.844(10)
O3 N3 1.244(4)
O4 N3 1.233(3)
N1 C7 1.304(4)
N1 N2 1.369(4)
N2 C9 1.380(4)
N2 H2N 0.880(10)
N3 C12 1.447(4)
C1 C6 1.414(4)
C1 C2 1.418(4)
C1 C7 1.484(5)
C2 C3 1.390(5)
C3 C4 1.377(5)
C3 H3 0.9500
C4 C5 1.385(5)
C4 H4 0.9500
C5 C6 1.390(5)
C5 H5 0.9500
C7 C8 1.503(4)
C8 H8A 0.9800
C8 H8B 0.9800
C8 H8C 0.9800
C9 C14 1.398(4)
C9 C10 1.401(4)
C10 C11 1.378(4)
C10 H10 0.9500
C11 C12 1.383(4)
C11 H11 0.9500
C12 C13 1.387(4)
C13 C14 1.375(4)
C13 H13 0.9500
C14 H14 0.9500

loop_
_geom_hbond_atom_site_label_D
_geom_hbond_atom_site_label_H
_geom_hbond_atom_site_label_A
_geom_hbond_site_symmetry_A
_geom_hbond_distance_DH
_geom_hbond_distance_HA
_geom_hbond_distance_DA
_geom_hbond_angle_DHA
O1 H1O N1 . 0.841(18) 1.79(3) 2.534(4) 147(4)
N2 H2N O3 4_566 0.88(2) 2.18(3) 3.039(4) 167(2)
O2 H2O O1 4_576 0.85(4) 1.99(4) 2.834(3) 173(4)
C14 H14 O4 4_566 0.95 2.50 3.326(4) 146

loop_
_geom_torsion_atom_site_label_1
_geom_torsion_atom_site_label_2
_geom_torsion_atom_site_label_3
_geom_torsion_atom_site_label_4
_geom_torsion
C7 N1 N2 C9 -171.3(3)
C6 C1 C2 O1 -174.7(3)
C7 C1 C2 O1 5.5(5)
C6 C1 C2 C3 5.3(5)
C7 C1 C2 C3 -174.5(3)
O1 C2 C3 C4 176.7(3)
C1 C2 C3 C4 -3.3(5)
C2 C3 C4 C5 0.1(5)
C3 C4 C5 C6 1.0(5)
C4 C5 C6 O2 -176.3(3)
C4 C5 C6 C1 1.2(5)
C2 C1 C6 O2 173.3(3)
C7 C1 C6 O2 -6.8(5)
C2 C1 C6 C5 -4.2(5)
C7 C1 C6 C5 175.6(3)
N2 N1 C7 C1 179.4(3)
N2 N1 C7 C8 3.4(5)
C6 C1 C7 N1 161.9(3)
C2 C1 C7 N1 -18.3(4)
C6 C1 C7 C8 -22.2(5)
C2 C1 C7 C8 157.6(3)
N1 N2 C9 C14 -174.8(3)
N1 N2 C9 C10 7.6(5)
N2 C9 C10 C11 177.7(3)
C14 C9 C10 C11 0.1(5)
C9 C10 C11 C12 0.6(5)
C10 C11 C12 C13 -0.5(5)
C10 C11 C12 N3 177.5(3)
O4 N3 C12 C11 2.4(4)
O3 N3 C12 C11 -177.3(3)
O4 N3 C12 C13 -179.5(3)
O3 N3 C12 C13 0.9(4)
C11 C12 C13 C14 -0.2(5)
N3 C12 C13 C14 -178.2(3)
C12 C13 C14 C9 0.8(5)
N2 C9 C14 C13 -178.5(3)
C10 C9 C14 C13 -0.8(5)
